data_7715471
loop_
_publ_author_name
'Jeong, Ah Rim'
'Park, Si Ra'
'Shin, Jong Won'
'Kim, Jihyun'
'Tokunaga, Ryuya'
'Hayami, Shinya'
'Min, Kil Sik'

_publ_section_title
;
 Mononuclear Fe(III) complexes with
 2,4-dichloro-6-((quinoline-8-ylimino)methyl)phenolate: synthesis,
 structure, and magnetic behavior.
;
_journal_issue 15
_journal_name_full 'Dalton transactions (Cambridge, England : 2003)'
_journal_page_first 6809
_journal_page_last 6817
_journal_paper_doi 10.1039/d3dt04385a
_journal_volume 53
_journal_year 2024
_chemical_formula_moiety 'C32 H18 Cl4 Fe N4 O2, Cl O4'
_chemical_formula_sum 'C32 H18 Cl5 Fe N4 O6'
_chemical_formula_weight 787.60
_space_group_crystal_system monoclinic
_space_group_IT_number 14
_space_group_name_Hall '-P 2ybc'
_space_group_name_H-M_alt 'P 1 21/c 1'
_atom_sites_solution_hydrogens geom
_audit_creation_method SHELXL-2019/3
_audit_update_record
;
2024-02-13 deposited with the CCDC.	2024-03-18 downloaded from the CCDC.
;
_cell_angle_alpha 90
_cell_angle_beta 107.55(3)
_cell_angle_gamma 90
_cell_formula_units_Z 4
_cell_length_a 14.227(3)
_cell_length_b 17.461(4)
_cell_length_c 15.213(3)
_cell_measurement_reflns_used 101373
_cell_measurement_temperature 100(2)
_cell_measurement_theta_max 29.48
_cell_measurement_theta_min 0.36
_cell_volume 3603.3(15)
_computing_cell_refinement HKL3000sm
_computing_data_collection 'PAL ADSC Quantum-210 ADX Program'
_computing_data_reduction HKL3000sm
_computing_molecular_graphics ORTEP
_computing_publication_material WINGX
_computing_structure_refinement 'SHELXL-2019/2 (Sheldrick, 2019)'
_computing_structure_solution 'SHELXS-2013 (Sheldrick, 2013)'
_diffrn_ambient_temperature 100(2)
_diffrn_measured_fraction_theta_full 0.954
_diffrn_measured_fraction_theta_max 0.940
_diffrn_measurement_device_type 'ADSC Q210 CCD area detector'
_diffrn_measurement_method 'omega scan'
_diffrn_radiation_type synchrotron
_diffrn_radiation_wavelength 0.630
_diffrn_reflns_av_R_equivalents 0.0337
_diffrn_reflns_av_unetI/netI 0.0267
_diffrn_reflns_Laue_measured_fraction_full 0.954
_diffrn_reflns_Laue_measured_fraction_max 0.940
_diffrn_reflns_limit_h_max 19
_diffrn_reflns_limit_h_min -19
_diffrn_reflns_limit_k_max 24
_diffrn_reflns_limit_k_min -24
_diffrn_reflns_limit_l_max 19
_diffrn_reflns_limit_l_min -19
_diffrn_reflns_number 37245
_diffrn_reflns_point_group_measured_fraction_full 0.954
_diffrn_reflns_point_group_measured_fraction_max 0.940
_diffrn_reflns_theta_full 22.210
_diffrn_reflns_theta_max 26.000
_diffrn_reflns_theta_min 1.618
_diffrn_source 'PLSII 2D bending magnet'
_exptl_absorpt_coefficient_mu 0.595
_exptl_absorpt_correction_T_max 1.00
_exptl_absorpt_correction_T_min 0.944
_exptl_absorpt_correction_type empirical
_exptl_absorpt_process_details 'HKL3000 Scalepack'
_exptl_crystal_colour brown
_exptl_crystal_density_diffrn 1.452
_exptl_crystal_description needle
_exptl_crystal_F_000 1588
_exptl_crystal_size_max 0.150
_exptl_crystal_size_mid 0.100
_exptl_crystal_size_min 0.010
_refine_diff_density_max 2.172
_refine_diff_density_min -1.960
_refine_diff_density_rms 0.109
_refine_ls_extinction_method none
_refine_ls_goodness_of_fit_ref 1.031
_refine_ls_hydrogen_treatment constr
_refine_ls_matrix_type full
_refine_ls_number_parameters 406
_refine_ls_number_reflns 9566
_refine_ls_number_restraints 0
_refine_ls_restrained_S_all 1.031
_refine_ls_R_factor_all 0.0683
_refine_ls_R_factor_gt 0.0607
_refine_ls_shift/su_max 0.001
_refine_ls_shift/su_mean 0.000
_refine_ls_structure_factor_coef Fsqd
_refine_ls_weighting_details 'w=1/[\s^2^(Fo^2^)+(0.0797P)^2^+9.7345P] where P=(Fo^2^+2Fc^2^)/3'
_refine_ls_weighting_scheme calc
_refine_ls_wR_factor_gt 0.1557
_refine_ls_wR_factor_ref 0.1619
_reflns_Friedel_coverage 0.000
_reflns_number_gt 8284
_reflns_number_total 9566
_reflns_threshold_expression 'I > 2\s(I)'
_cod_data_source_file d3dt04385a2.cif
_cod_data_source_block 3a(100k)_sq
_cod_depositor_comments 'Adding full bibliography for 7715466--7715471.cif.'
_cod_original_cell_volume 3603.2(14)
_cod_original_sg_symbol_H-M 'P 21/c'
_cod_database_code 7715471
_shelx_shelxl_version_number 2019/3
_shelx_space_group_comment
;
The symmetry employed for this shelxl refinement is uniquely defined
by the following loop, which should always be used as a source of
symmetry information in preference to the above space-group names.
They are only intended as comments.
;
_shelx_estimated_absorpt_t_min 0.916
_shelx_estimated_absorpt_t_max 0.994

loop_
_space_group_symop_operation_xyz
'x, y, z'
'-x, y+1/2, -z+1/2'
'-x, -y, -z'
'x, -y-1/2, z-1/2'

loop_
_atom_site_label
_atom_site_type_symbol
_atom_site_fract_x
_atom_site_fract_y
_atom_site_fract_z
_atom_site_U_iso_or_equiv
_atom_site_adp_type
_atom_site_occupancy
_atom_site_site_symmetry_order
_atom_site_calc_flag
_atom_site_refinement_flags_posn
_atom_site_refinement_flags_adp
_atom_site_refinement_flags_occupancy
_atom_site_disorder_assembly
_atom_site_disorder_group
Fe1 Fe 0.40169(2) 0.54601(2) 0.22336(2) 0.01346(18) Uani 1 1 d . . . . .
Cl1A Cl -0.12242(9) 0.52994(13) 0.08991(17) 0.0632(7) Uani 0.681(2) 1 d . . P A 1
Cl1B Cl -0.1115(2) 0.4916(3) 0.1468(4) 0.0632(7) Uani 0.319(2) 1 d . . P A 1
Cl2 Cl 0.17783(5) 0.67375(4) 0.33837(5) 0.0274(2) Uani 1 1 d . . . . .
Cl3 Cl 0.23709(5) 0.93190(4) 0.16540(5) 0.0264(2) Uani 1 1 d . . . . .
Cl4 Cl 0.17212(5) 0.66504(4) -0.01956(5) 0.0274(2) Uani 1 1 d . . . . .
N1 N 0.50352(15) 0.51575(12) 0.16638(15) 0.0157(4) Uani 1 1 d . . . . .
N2 N 0.32972(16) 0.46222(12) 0.15010(16) 0.0172(4) Uani 1 1 d . . . . .
N3 N 0.47294(15) 0.48290(12) 0.33103(15) 0.0163(4) Uani 1 1 d . . . . .
N4 N 0.48014(15) 0.62711(12) 0.29632(15) 0.0156(4) Uani 1 1 d . . . . .
O1 O 0.30261(13) 0.56876(11) 0.27686(13) 0.0172(4) Uani 1 1 d . . . . .
O2 O 0.34275(13) 0.61168(10) 0.12453(12) 0.0154(4) Uani 1 1 d . . . . .
C1 C 0.47955(19) 0.45044(14) 0.11438(18) 0.0166(5) Uani 1 1 d . . . . .
C2 C 0.58748(19) 0.55063(15) 0.17166(19) 0.0189(5) Uani 1 1 d . . . . .
H2 H 0.603361 0.596471 0.206647 0.023 Uiso 1 1 calc R U . . .
C3 C 0.6543(2) 0.52258(17) 0.1275(2) 0.0230(6) Uani 1 1 d . . . . .
H3 H 0.714044 0.549158 0.133150 0.028 Uiso 1 1 calc R U . . .
C4 C 0.6327(2) 0.45685(16) 0.0766(2) 0.0230(6) Uani 1 1 d . . . . .
H4 H 0.677619 0.437121 0.046990 0.028 Uiso 1 1 calc R U . . .
C5 C 0.5427(2) 0.41849(15) 0.06826(19) 0.0199(5) Uani 1 1 d . . . . .
C6 C 0.5109(2) 0.35151(15) 0.0150(2) 0.0248(6) Uani 1 1 d . . . . .
H6 H 0.551970 0.328421 -0.016506 0.030 Uiso 1 1 calc R U . . .
C7 C 0.4207(2) 0.31995(15) 0.0088(2) 0.0252(6) Uani 1 1 d . . . . .
H7 H 0.400625 0.274803 -0.026767 0.030 Uiso 1 1 calc R U . . .
C8 C 0.3566(2) 0.35286(15) 0.0541(2) 0.0217(5) Uani 1 1 d . . . . .
H8 H 0.294398 0.330220 0.048619 0.026 Uiso 1 1 calc R U . . .
C9 C 0.38593(19) 0.41809(14) 0.10603(18) 0.0179(5) Uani 1 1 d . . . . .
C10 C 0.2359(2) 0.45112(17) 0.1321(3) 0.0306(7) Uani 1 1 d . . . . .
H10 H 0.207034 0.409173 0.093584 0.037 Uiso 1 1 calc R U . . .
C11 C 0.1728(2) 0.4987(2) 0.1670(3) 0.0402(4) Uani 1 1 d . . . . .
C12 C 0.0702(2) 0.4889(2) 0.1247(3) 0.0402(4) Uani 1 1 d . . . . .
H12 H 0.046535 0.451073 0.078474 0.048 Uiso 1 1 calc R U . . .
C13 C 0.0053(2) 0.5349(2) 0.1515(3) 0.0402(4) Uani 1 1 d . . . . .
C14 C 0.0377(2) 0.5907(2) 0.2191(3) 0.0402(4) Uani 1 1 d . . . . .
H14 H -0.008247 0.621637 0.237195 0.048 Uiso 1 1 calc R U . . .
C15 C 0.1379(2) 0.6005(2) 0.2597(3) 0.0402(4) Uani 1 1 d . . . . .
C16 C 0.2096(2) 0.5556(2) 0.2356(3) 0.0402(4) Uani 1 1 d . . . . .
C17 C 0.54909(18) 0.52197(15) 0.39112(18) 0.0183(5) Uani 1 1 d . . . . .
C18 C 0.4584(2) 0.41014(15) 0.3485(2) 0.0212(5) Uani 1 1 d . . . . .
H18 H 0.405733 0.382854 0.306963 0.025 Uiso 1 1 calc R U . . .
C19 C 0.5189(2) 0.37223(17) 0.4270(2) 0.0253(6) Uani 1 1 d . . . . .
H19 H 0.505816 0.320418 0.438415 0.030 Uiso 1 1 calc R U . . .
C20 C 0.5964(2) 0.40992(18) 0.4868(2) 0.0269(6) Uani 1 1 d . . . . .
H20 H 0.637487 0.384411 0.539646 0.032 Uiso 1 1 calc R U . . .
C21 C 0.6148(2) 0.48733(17) 0.4694(2) 0.0224(5) Uani 1 1 d . . . . .
C22 C 0.6947(2) 0.53164(19) 0.5235(2) 0.0269(6) Uani 1 1 d . . . . .
H22 H 0.739170 0.510176 0.577514 0.032 Uiso 1 1 calc R U . . .
C23 C 0.7085(2) 0.60533(19) 0.4985(2) 0.0264(6) Uani 1 1 d . . . . .
H23 H 0.764558 0.633279 0.533555 0.032 Uiso 1 1 calc R U . . .
C24 C 0.64031(19) 0.64034(16) 0.42147(19) 0.0209(5) Uani 1 1 d . . . . .
H24 H 0.650402 0.691490 0.405038 0.025 Uiso 1 1 calc R U . . .
C25 C 0.55947(18) 0.59977(15) 0.37063(17) 0.0171(5) Uani 1 1 d . . . . .
C26 C 0.45835(18) 0.69924(14) 0.28569(18) 0.0169(5) Uani 1 1 d . . . . .
H26 H 0.499145 0.734567 0.327735 0.020 Uiso 1 1 calc R U . . .
C27 C 0.37567(18) 0.72881(14) 0.21363(17) 0.0160(5) Uani 1 1 d . . . . .
C28 C 0.34968(19) 0.80581(14) 0.22105(18) 0.0186(5) Uani 1 1 d . . . . .
H28 H 0.387349 0.836231 0.271080 0.022 Uiso 1 1 calc R U . . .
C29 C 0.26993(19) 0.83695(14) 0.15603(19) 0.0188(5) Uani 1 1 d . . . . .
C30 C 0.2143(2) 0.79375(15) 0.08139(19) 0.0203(5) Uani 1 1 d . . . . .
H30 H 0.158776 0.815545 0.037062 0.024 Uiso 1 1 calc R U . . .
C31 C 0.24108(19) 0.71902(15) 0.07290(18) 0.0180(5) Uani 1 1 d . . . . .
C32 C 0.32179(17) 0.68315(13) 0.13812(17) 0.0144(5) Uani 1 1 d . . . . .
Cl5 Cl 0.26460(7) 0.25421(5) 0.76521(7) 0.0416(3) Uani 1 1 d . . . . .
O3 O 0.3689(2) 0.26247(16) 0.7790(2) 0.0501(8) Uani 1 1 d . . . . .
O4A O 0.2190(4) 0.2350(3) 0.6632(5) 0.0774(10) Uani 0.681(2) 1 d . . P A 2
O5A O 0.2281(4) 0.3215(3) 0.7794(6) 0.0774(10) Uani 0.681(2) 1 d . . P A 2
O6A O 0.2328(4) 0.1789(3) 0.7600(6) 0.0774(10) Uani 0.681(2) 1 d . . P A 2
O4B O 0.2094(9) 0.3124(7) 0.7079(12) 0.0774(10) Uani 0.319(2) 1 d . . P A 3
O5B O 0.2403(9) 0.2684(7) 0.8611(11) 0.0774(10) Uani 0.319(2) 1 d . . P A 3
O6B O 0.2577(9) 0.1942(8) 0.8242(12) 0.0774(10) Uani 0.319(2) 1 d . . P A 3

loop_
_atom_site_aniso_label
_atom_site_aniso_U_11
_atom_site_aniso_U_22
_atom_site_aniso_U_33
_atom_site_aniso_U_23
_atom_site_aniso_U_13
_atom_site_aniso_U_12
Fe1 0.0147(2) 0.0147(2) 0.0133(2) 0.00051(11) 0.00761(13) 0.00123(11)
Cl1A 0.0154(5) 0.0837(14) 0.0907(15) -0.0614(11) 0.0166(7) -0.0118(6)
Cl1B 0.0154(5) 0.0837(14) 0.0907(15) -0.0614(11) 0.0166(7) -0.0118(6)
Cl2 0.0220(3) 0.0318(4) 0.0279(4) -0.0156(3) 0.0066(3) 0.0023(2)
Cl3 0.0324(4) 0.0165(3) 0.0301(4) -0.0031(2) 0.0089(3) 0.0047(2)
Cl4 0.0283(4) 0.0248(3) 0.0212(4) -0.0077(2) -0.0044(3) 0.0066(2)
N1 0.0182(10) 0.0172(9) 0.0152(10) 0.0046(7) 0.0101(8) 0.0043(7)
N2 0.0206(10) 0.0152(9) 0.0195(11) -0.0014(7) 0.0116(8) 0.0009(7)
N3 0.0166(9) 0.0205(10) 0.0151(10) 0.0036(7) 0.0098(8) 0.0030(7)
N4 0.0142(9) 0.0214(10) 0.0125(10) 0.0004(7) 0.0060(7) 0.0007(7)
O1 0.0155(8) 0.0223(9) 0.0163(9) -0.0017(6) 0.0085(7) 0.0009(6)
O2 0.0193(8) 0.0148(8) 0.0129(8) -0.0008(6) 0.0060(6) 0.0027(6)
C1 0.0233(12) 0.0160(10) 0.0143(12) 0.0057(8) 0.0113(9) 0.0067(8)
C2 0.0187(11) 0.0231(12) 0.0174(12) 0.0053(9) 0.0090(9) 0.0035(9)
C3 0.0200(12) 0.0292(13) 0.0238(14) 0.0076(10) 0.0128(10) 0.0074(10)
C4 0.0248(13) 0.0271(13) 0.0234(14) 0.0080(10) 0.0169(10) 0.0111(10)
C5 0.0264(13) 0.0194(11) 0.0187(13) 0.0076(9) 0.0140(10) 0.0101(9)
C6 0.0391(16) 0.0183(12) 0.0258(15) 0.0052(10) 0.0229(12) 0.0111(11)
C7 0.0447(17) 0.0141(11) 0.0250(15) 0.0007(9) 0.0228(12) 0.0059(10)
C8 0.0336(14) 0.0152(11) 0.0219(13) 0.0011(9) 0.0171(11) 0.0029(10)
C9 0.0243(12) 0.0154(11) 0.0177(12) 0.0037(8) 0.0118(9) 0.0061(9)
C10 0.0222(13) 0.0254(14) 0.048(2) -0.0209(13) 0.0169(13) -0.0062(10)
C11 0.0206(6) 0.0433(8) 0.0614(10) -0.0331(7) 0.0194(6) -0.0085(5)
C12 0.0206(6) 0.0433(8) 0.0614(10) -0.0331(7) 0.0194(6) -0.0085(5)
C13 0.0206(6) 0.0433(8) 0.0614(10) -0.0331(7) 0.0194(6) -0.0085(5)
C14 0.0206(6) 0.0433(8) 0.0614(10) -0.0331(7) 0.0194(6) -0.0085(5)
C15 0.0206(6) 0.0433(8) 0.0614(10) -0.0331(7) 0.0194(6) -0.0085(5)
C16 0.0206(6) 0.0433(8) 0.0614(10) -0.0331(7) 0.0194(6) -0.0085(5)
C17 0.0168(11) 0.0252(12) 0.0160(12) 0.0042(9) 0.0097(9) 0.0030(9)
C18 0.0246(12) 0.0222(12) 0.0219(14) 0.0049(9) 0.0146(10) 0.0032(9)
C19 0.0288(14) 0.0270(13) 0.0265(15) 0.0118(11) 0.0180(11) 0.0079(11)
C20 0.0262(13) 0.0358(15) 0.0234(15) 0.0139(11) 0.0147(11) 0.0117(11)
C21 0.0191(12) 0.0323(14) 0.0184(13) 0.0070(10) 0.0097(10) 0.0064(10)
C22 0.0190(12) 0.0434(17) 0.0181(13) 0.0076(11) 0.0052(10) 0.0045(11)
C23 0.0178(12) 0.0403(16) 0.0193(14) 0.0015(11) 0.0031(10) 0.0008(11)
C24 0.0164(11) 0.0286(13) 0.0183(13) -0.0006(10) 0.0062(9) 0.0002(9)
C25 0.0152(10) 0.0239(12) 0.0136(11) 0.0015(9) 0.0061(8) 0.0032(9)
C26 0.0153(10) 0.0201(11) 0.0160(12) -0.0022(8) 0.0056(9) -0.0007(8)
C27 0.0170(11) 0.0164(10) 0.0155(12) -0.0008(8) 0.0063(9) -0.0004(8)
C28 0.0209(11) 0.0170(11) 0.0183(12) -0.0023(8) 0.0062(9) -0.0015(9)
C29 0.0223(12) 0.0138(10) 0.0221(13) -0.0011(8) 0.0092(10) 0.0025(8)
C30 0.0224(12) 0.0201(12) 0.0183(13) 0.0005(9) 0.0059(9) 0.0046(9)
C31 0.0188(11) 0.0192(11) 0.0146(12) -0.0017(8) 0.0030(9) 0.0011(9)
C32 0.0169(10) 0.0162(10) 0.0123(11) 0.0001(8) 0.0077(8) 0.0001(8)
Cl5 0.0415(5) 0.0280(4) 0.0548(6) 0.0025(3) 0.0137(4) -0.0052(3)
O3 0.0425(15) 0.0342(14) 0.077(2) 0.0032(13) 0.0223(14) -0.0059(11)
O4A 0.0581(16) 0.0612(18) 0.119(3) -0.0274(18) 0.036(2) -0.0084(14)
O5A 0.0581(16) 0.0612(18) 0.119(3) -0.0274(18) 0.036(2) -0.0084(14)
O6A 0.0581(16) 0.0612(18) 0.119(3) -0.0274(18) 0.036(2) -0.0084(14)
O4B 0.0581(16) 0.0612(18) 0.119(3) -0.0274(18) 0.036(2) -0.0084(14)
O5B 0.0581(16) 0.0612(18) 0.119(3) -0.0274(18) 0.036(2) -0.0084(14)
O6B 0.0581(16) 0.0612(18) 0.119(3) -0.0274(18) 0.036(2) -0.0084(14)

loop_
_atom_type_symbol
_atom_type_description
_atom_type_scat_dispersion_real
_atom_type_scat_dispersion_imag
_atom_type_scat_source
C C 0.0024 0.0012 'International Tables Vol C Tables 4.2.6.8 and 6.1.1.4'
H H 0.0000 0.0000 'International Tables Vol C Tables 4.2.6.8 and 6.1.1.4'
N N 0.0047 0.0024 'International Tables Vol C Tables 4.2.6.8 and 6.1.1.4'
O O 0.0086 0.0047 'International Tables Vol C Tables 4.2.6.8 and 6.1.1.4'
Cl Cl 0.1230 0.1262 'International Tables Vol C Tables 4.2.6.8 and 6.1.1.4'
Fe Fe 0.3241 0.6814 'International Tables Vol C Tables 4.2.6.8 and 6.1.1.4'

loop_
_geom_angle_atom_site_label_1
_geom_angle_atom_site_label_2
_geom_angle_atom_site_label_3
_geom_angle
_geom_angle_site_symmetry_1
_geom_angle_site_symmetry_3
_geom_angle_publ_flag
O1 Fe1 O2 90.32(8) . . ?
O1 Fe1 N4 88.57(9) . . ?
O2 Fe1 N4 93.07(9) . . ?
O1 Fe1 N2 94.24(9) . . ?
O2 Fe1 N2 88.25(9) . . ?
N4 Fe1 N2 176.89(9) . . ?
O1 Fe1 N1 176.65(9) . . ?
O2 Fe1 N1 91.23(8) . . ?
N4 Fe1 N1 94.31(9) . . ?
N2 Fe1 N1 82.84(9) . . ?
O1 Fe1 N3 91.33(9) . . ?
O2 Fe1 N3 175.25(9) . . ?
N4 Fe1 N3 82.52(9) . . ?
N2 Fe1 N3 96.06(10) . . ?
N1 Fe1 N3 87.36(9) . . ?
Cl1B Cl1A C13 74.2(3) . . ?
Cl1A Cl1B C13 71.2(3) . . ?
C2 N1 C1 118.8(2) . . ?
C2 N1 Fe1 128.35(19) . . ?
C1 N1 Fe1 112.88(17) . . ?
C10 N2 C9 120.8(2) . . ?
C10 N2 Fe1 124.63(18) . . ?
C9 N2 Fe1 114.07(17) . . ?
C18 N3 C17 118.9(2) . . ?
C18 N3 Fe1 128.8(2) . . ?
C17 N3 Fe1 112.28(17) . . ?
C26 N4 C25 122.0(2) . . ?
C26 N4 Fe1 124.45(18) . . ?
C25 N4 Fe1 113.21(17) . . ?
C16 O1 Fe1 122.85(19) . . ?
C32 O2 Fe1 121.49(16) . . ?
N1 C1 C5 122.1(2) . . ?
N1 C1 C9 116.5(2) . . ?
C5 C1 C9 121.3(2) . . ?
N1 C2 C3 122.6(3) . . ?
N1 C2 H2 118.7 . . ?
C3 C2 H2 118.7 . . ?
C4 C3 C2 119.7(3) . . ?
C4 C3 H3 120.2 . . ?
C2 C3 H3 120.2 . . ?
C3 C4 C5 119.3(2) . . ?
C3 C4 H4 120.3 . . ?
C5 C4 H4 120.3 . . ?
C1 C5 C4 117.6(3) . . ?
C1 C5 C6 118.0(3) . . ?
C4 C5 C6 124.4(2) . . ?
C7 C6 C5 120.1(3) . . ?
C7 C6 H6 120.0 . . ?
C5 C6 H6 120.0 . . ?
C6 C7 C8 121.9(3) . . ?
C6 C7 H7 119.1 . . ?
C8 C7 H7 119.1 . . ?
C9 C8 C7 119.1(3) . . ?
C9 C8 H8 120.5 . . ?
C7 C8 H8 120.5 . . ?
C8 C9 N2 127.2(2) . . ?
C8 C9 C1 119.7(2) . . ?
N2 C9 C1 113.0(2) . . ?
N2 C10 C11 123.7(3) . . ?
N2 C10 H10 118.2 . . ?
C11 C10 H10 118.2 . . ?
C12 C11 C16 121.2(3) . . ?
C12 C11 C10 115.8(3) . . ?
C16 C11 C10 122.9(3) . . ?
C13 C12 C11 119.2(3) . . ?
C13 C12 H12 120.4 . . ?
C11 C12 H12 120.4 . . ?
C12 C13 C14 121.7(3) . . ?
C12 C13 Cl1A 119.1(3) . . ?
C14 C13 Cl1A 118.8(2) . . ?
C12 C13 Cl1B 115.8(3) . . ?
C14 C13 Cl1B 114.7(3) . . ?
Cl1A C13 Cl1B 34.64(18) . . ?
C15 C14 C13 118.9(3) . . ?
C15 C14 H14 120.6 . . ?
C13 C14 H14 120.6 . . ?
C14 C15 C16 122.8(3) . . ?
C14 C15 Cl2 118.7(2) . . ?
C16 C15 Cl2 118.4(2) . . ?
O1 C16 C15 118.9(3) . . ?
O1 C16 C11 124.9(3) . . ?
C15 C16 C11 116.2(3) . . ?
N3 C17 C21 122.7(2) . . ?
N3 C17 C25 116.5(2) . . ?
C21 C17 C25 120.8(3) . . ?
N3 C18 C19 121.8(3) . . ?
N3 C18 H18 119.1 . . ?
C19 C18 H18 119.1 . . ?
C20 C19 C18 120.1(3) . . ?
C20 C19 H19 120.0 . . ?
C18 C19 H19 120.0 . . ?
C19 C20 C21 119.5(3) . . ?
C19 C20 H20 120.3 . . ?
C21 C20 H20 120.3 . . ?
C17 C21 C22 117.9(3) . . ?
C17 C21 C20 117.0(3) . . ?
C22 C21 C20 125.0(3) . . ?
C23 C22 C21 120.5(3) . . ?
C23 C22 H22 119.7 . . ?
C21 C22 H22 119.7 . . ?
C22 C23 C24 121.0(3) . . ?
C22 C23 H23 119.5 . . ?
C24 C23 H23 119.5 . . ?
C25 C24 C23 119.5(3) . . ?
C25 C24 H24 120.3 . . ?
C23 C24 H24 120.3 . . ?
C24 C25 C17 119.8(2) . . ?
C24 C25 N4 127.3(2) . . ?
C17 C25 N4 112.9(2) . . ?
N4 C26 C27 123.6(2) . . ?
N4 C26 H26 118.2 . . ?
C27 C26 H26 118.2 . . ?
C28 C27 C32 120.7(2) . . ?
C28 C27 C26 117.1(2) . . ?
C32 C27 C26 122.2(2) . . ?
C29 C28 C27 120.0(2) . . ?
C29 C28 H28 120.0 . . ?
C27 C28 H28 120.0 . . ?
C28 C29 C30 121.0(2) . . ?
C28 C29 Cl3 120.2(2) . . ?
C30 C29 Cl3 118.8(2) . . ?
C31 C30 C29 119.0(2) . . ?
C31 C30 H30 120.5 . . ?
C29 C30 H30 120.5 . . ?
C30 C31 C32 122.8(2) . . ?
C30 C31 Cl4 119.2(2) . . ?
C32 C31 Cl4 117.99(19) . . ?
O2 C32 C31 119.0(2) . . ?
O2 C32 C27 124.6(2) . . ?
C31 C32 C27 116.4(2) . . ?
O5A Cl5 O6A 135.5(4) . . ?
O6B Cl5 O4B 143.1(7) . . ?
O5A Cl5 O3 108.9(3) . . ?
O6A Cl5 O3 114.0(3) . . ?
O6B Cl5 O3 104.4(5) . . ?
O4B Cl5 O3 111.9(5) . . ?
O5A Cl5 O4A 107.0(4) . . ?
O6A Cl5 O4A 72.7(4) . . ?
O3 Cl5 O4A 105.8(3) . . ?
O6B Cl5 O5B 57.4(7) . . ?
O4B Cl5 O5B 102.5(8) . . ?
O3 Cl5 O5B 110.2(5) . . ?
Cl5 O4A O6A 49.9(3) . . ?
Cl5 O6A O4A 57.5(3) . . ?
O6B O5B Cl5 53.9(8) . . ?
Cl5 O6B O5B 68.7(9) . . ?

loop_
_geom_bond_atom_site_label_1
_geom_bond_atom_site_label_2
_geom_bond_distance
_geom_bond_site_symmetry_2
_geom_bond_publ_flag
Fe1 O1 1.8706(18) . ?
Fe1 O2 1.8756(18) . ?
Fe1 N4 1.933(2) . ?
Fe1 N2 1.935(2) . ?
Fe1 N1 1.972(2) . ?
Fe1 N3 1.981(2) . ?
Cl1A Cl1B 1.068(6) . ?
Cl1A C13 1.778(4) . ?
Cl1B C13 1.808(5) . ?
Cl2 C15 1.727(3) . ?
Cl3 C29 1.740(3) . ?
Cl4 C31 1.731(3) . ?
N1 C2 1.322(3) . ?
N1 C1 1.371(3) . ?
N2 C10 1.294(4) . ?
N2 C9 1.416(3) . ?
N3 C18 1.327(3) . ?
N3 C17 1.370(3) . ?
N4 C26 1.295(3) . ?
N4 C25 1.418(3) . ?
O1 C16 1.303(4) . ?
O2 C32 1.314(3) . ?
C1 C5 1.411(3) . ?
C1 C9 1.417(4) . ?
C2 C3 1.406(4) . ?
C2 H2 0.9500 . ?
C3 C4 1.367(4) . ?
C3 H3 0.9500 . ?
C4 C5 1.417(4) . ?
C4 H4 0.9500 . ?
C5 C6 1.417(4) . ?
C6 C7 1.373(4) . ?
C6 H6 0.9500 . ?
C7 C8 1.419(4) . ?
C7 H7 0.9500 . ?
C8 C9 1.377(4) . ?
C8 H8 0.9500 . ?
C10 C11 1.437(4) . ?
C10 H10 0.9500 . ?
C11 C12 1.417(4) . ?
C11 C16 1.421(4) . ?
C12 C13 1.374(4) . ?
C12 H12 0.9500 . ?
C13 C14 1.391(4) . ?
C14 C15 1.382(4) . ?
C14 H14 0.9500 . ?
C15 C16 1.419(4) . ?
C17 C21 1.409(4) . ?
C17 C25 1.411(4) . ?
C18 C19 1.409(4) . ?
C18 H18 0.9500 . ?
C19 C20 1.368(5) . ?
C19 H19 0.9500 . ?
C20 C21 1.417(4) . ?
C20 H20 0.9500 . ?
C21 C22 1.415(4) . ?
C22 C23 1.372(5) . ?
C22 H22 0.9500 . ?
C23 C24 1.415(4) . ?
C23 H23 0.9500 . ?
C24 C25 1.373(4) . ?
C24 H24 0.9500 . ?
C26 C27 1.440(3) . ?
C26 H26 0.9500 . ?
C27 C28 1.408(3) . ?
C27 C32 1.418(3) . ?
C28 C29 1.373(4) . ?
C28 H28 0.9500 . ?
C29 C30 1.394(4) . ?
C30 C31 1.376(3) . ?
C30 H30 0.9500 . ?
C31 C32 1.417(3) . ?
Cl5 O5A 1.328(6) . ?
Cl5 O6A 1.385(6) . ?
Cl5 O6B 1.402(16) . ?
Cl5 O4B 1.412(16) . ?
Cl5 O3 1.442(3) . ?
Cl5 O4A 1.528(7) . ?
Cl5 O5B 1.616(15) . ?
O4A O6A 1.730(11) . ?
O5B O6B 1.462(17) . ?
